data_7123722
loop_
_publ_author_name
'Liang, Shuaishuai'
'Wei, Jingjing'
'Jiang, Lvqi'
'Liu, Jie'
'Mumtaz, Yasir'
'Yi, Wen-bin'

_publ_section_title
;
 One-Pot Synthesis of Trifluoromethyl Amines and Perfluoroalkyl Amines
 with CF3SO2Na and RfSO2Na
;
_journal_name_full 'Chemical Communications'
_journal_paper_doi 10.1039/C9CC03282G
_journal_year 2019
_chemical_formula_sum 'C21 H22 F3 N'
_chemical_formula_weight 345.39
_space_group_crystal_system monoclinic
_space_group_IT_number 14
_space_group_name_Hall '-P 2yn'
_space_group_name_H-M_alt 'P 1 21/n 1'
_symmetry_space_group_name_Hall '-P 2yn'
_symmetry_space_group_name_H-M 'P 1 21/n 1'
_atom_sites_solution_hydrogens geom
_audit_creation_method SHELXL-2018/3
_audit_update_record
;
2019-01-21 deposited with the CCDC.    2019-06-24 downloaded from the CCDC.
;
_cell_angle_alpha 90
_cell_angle_beta 105.538(9)
_cell_angle_gamma 90
_cell_formula_units_Z 4
_cell_length_a 8.815(4)
_cell_length_b 22.040(10)
_cell_length_c 9.233(4)
_cell_measurement_reflns_used 2322
_cell_measurement_temperature 173(2)
_cell_measurement_theta_max 27.39
_cell_measurement_theta_min 2.47
_cell_volume 1728.3(13)
_computing_structure_refinement 'SHELXL-2018/3 (Sheldrick, 2018)'
_computing_structure_solution 'SHELXT 2014/5 (Sheldrick, 2014)'
_diffrn_ambient_temperature 173(2)
_diffrn_measured_fraction_theta_full 0.990
_diffrn_measured_fraction_theta_max 0.984
_diffrn_measurement_device_type 'Bruker APEX-II CCD'
_diffrn_measurement_method '\f and \w scans'
_diffrn_radiation_type MoK\a
_diffrn_radiation_wavelength 0.71073
_diffrn_reflns_av_R_equivalents 0.1012
_diffrn_reflns_av_unetI/netI 0.1157
_diffrn_reflns_Laue_measured_fraction_full 0.990
_diffrn_reflns_Laue_measured_fraction_max 0.984
_diffrn_reflns_limit_h_max 11
_diffrn_reflns_limit_h_min -11
_diffrn_reflns_limit_k_max 28
_diffrn_reflns_limit_k_min -23
_diffrn_reflns_limit_l_max 11
_diffrn_reflns_limit_l_min -12
_diffrn_reflns_number 9298
_diffrn_reflns_point_group_measured_fraction_full 0.990
_diffrn_reflns_point_group_measured_fraction_max 0.984
_diffrn_reflns_theta_full 25.242
_diffrn_reflns_theta_max 27.751
_diffrn_reflns_theta_min 2.469
_exptl_absorpt_coefficient_mu 0.099
_exptl_crystal_density_diffrn 1.327
_exptl_crystal_description BLOCK
_exptl_crystal_F_000 728
_exptl_crystal_size_max 0.220
_exptl_crystal_size_mid 0.190
_exptl_crystal_size_min 0.160
_refine_diff_density_max 0.343
_refine_diff_density_min -0.478
_refine_diff_density_rms 0.087
_refine_ls_extinction_method none
_refine_ls_goodness_of_fit_ref 1.067
_refine_ls_hydrogen_treatment constr
_refine_ls_matrix_type full
_refine_ls_number_parameters 227
_refine_ls_number_reflns 4010
_refine_ls_number_restraints 0
_refine_ls_restrained_S_all 1.067
_refine_ls_R_factor_all 0.1514
_refine_ls_R_factor_gt 0.0928
_refine_ls_shift/su_max 0.000
_refine_ls_shift/su_mean 0.000
_refine_ls_structure_factor_coef Fsqd
_refine_ls_weighting_details 'w=1/[\s^2^(Fo^2^)+(0.1030P)^2^+1.5674P] where P=(Fo^2^+2Fc^2^)/3'
_refine_ls_weighting_scheme calc
_refine_ls_wR_factor_gt 0.2180
_refine_ls_wR_factor_ref 0.2478
_reflns_Friedel_coverage 0.000
_reflns_number_gt 2377
_reflns_number_total 4010
_reflns_threshold_expression 'I > 2\s(I)'
_cod_data_source_file c9cc03282g2.cif
_cod_data_source_block 12_a
_cod_database_code 7123722
_shelx_shelxl_version_number 2018/3
_shelx_space_group_comment
;
The symmetry employed for this shelxl refinement is uniquely defined
by the following loop, which should always be used as a source of
symmetry information in preference to the above space-group names.
They are only intended as comments.
;
_shelx_estimated_absorpt_t_min 0.978
_shelx_estimated_absorpt_t_max 0.984

loop_
_space_group_symop_operation_xyz
'x, y, z'
'-x+1/2, y+1/2, -z+1/2'
'-x, -y, -z'
'x-1/2, -y-1/2, z-1/2'

loop_
_atom_site_label
_atom_site_type_symbol
_atom_site_fract_x
_atom_site_fract_y
_atom_site_fract_z
_atom_site_U_iso_or_equiv
_atom_site_adp_type
_atom_site_occupancy
_atom_site_site_symmetry_order
_atom_site_calc_flag
_atom_site_refinement_flags_posn
_atom_site_refinement_flags_adp
C1 C 0.4998(4) 0.19942(16) 0.6108(4) 0.0284(8) Uani 1 1 d . .
H1 H 0.513416 0.242193 0.616290 0.034 Uiso 1 1 calc R U
C2 C 0.3496(4) 0.17410(18) 0.5864(4) 0.0322(9) Uani 1 1 d . .
H2 H 0.261168 0.200089 0.574423 0.039 Uiso 1 1 calc R U
C3 C 0.3274(4) 0.11184(17) 0.5795(4) 0.0295(8) Uani 1 1 d . .
H3 H 0.224702 0.095314 0.563345 0.035 Uiso 1 1 calc R U
C4 C 0.4579(4) 0.07336(16) 0.5966(4) 0.0248(8) Uani 1 1 d . .
H4 H 0.443960 0.030594 0.593374 0.030 Uiso 1 1 calc R U
C5 C 0.6082(4) 0.09802(16) 0.6184(4) 0.0230(7) Uani 1 1 d . .
C6 C 0.7606(4) 0.06287(15) 0.6343(4) 0.0242(8) Uani 1 1 d . .
H6 H 0.742206 0.018138 0.622959 0.029 Uiso 1 1 calc R U
C7 C 0.8324(4) 0.08830(16) 0.5155(4) 0.0232(8) Uani 1 1 d . .
C8 C 0.8690(4) 0.05429(16) 0.4020(4) 0.0253(8) Uani 1 1 d . .
H8 H 0.852812 0.011637 0.397230 0.030 Uiso 1 1 calc R U
C9 C 0.9300(4) 0.08361(16) 0.2952(4) 0.0284(8) Uani 1 1 d . .
H9 H 0.956454 0.060712 0.218253 0.034 Uiso 1 1 calc R U
C10 C 0.9518(4) 0.14584(17) 0.3014(4) 0.0288(8) Uani 1 1 d . .
H10 H 0.993158 0.165405 0.228636 0.035 Uiso 1 1 calc R U
C11 C 0.9133(4) 0.18027(16) 0.4142(4) 0.0267(8) Uani 1 1 d . .
H11 H 0.926717 0.223062 0.416738 0.032 Uiso 1 1 calc R U
C12 C 0.8552(4) 0.15147(15) 0.5228(4) 0.0222(7) Uani 1 1 d . .
C13 C 0.8025(4) 0.18163(15) 0.6517(4) 0.0231(7) Uani 1 1 d . .
C14 C 0.6299(4) 0.16116(16) 0.6269(4) 0.0229(7) Uani 1 1 d . .
C15 C 0.8974(4) 0.14934(16) 0.7987(4) 0.0274(8) Uani 1 1 d . .
H15A H 1.010948 0.158088 0.815306 0.033 Uiso 1 1 calc R U
H15B H 0.864304 0.165749 0.885251 0.033 Uiso 1 1 calc R U
C16 C 0.8715(4) 0.07975(16) 0.7904(4) 0.0286(8) Uani 1 1 d . .
H16A H 0.823963 0.066613 0.870980 0.034 Uiso 1 1 calc R U
H16B H 0.973817 0.058761 0.805161 0.034 Uiso 1 1 calc R U
C17 C 0.8199(4) 0.25083(15) 0.6643(4) 0.0258(8) Uani 1 1 d . .
H17A H 0.768542 0.268402 0.564544 0.031 Uiso 1 1 calc R U
H17B H 0.760370 0.265136 0.734681 0.031 Uiso 1 1 calc R U
C18 C 0.9868(4) 0.27708(15) 0.7165(4) 0.0259(8) Uani 1 1 d . .
H18A H 1.039217 0.261387 0.818062 0.031 Uiso 1 1 calc R U
H18B H 1.048574 0.263595 0.647282 0.031 Uiso 1 1 calc R U
C19 C 0.9842(4) 0.34641(16) 0.7208(4) 0.0256(8) Uani 1 1 d . .
H19A H 0.916063 0.359957 0.784104 0.031 Uiso 1 1 calc R U
H19B H 1.091983 0.361708 0.766625 0.031 Uiso 1 1 calc R U
C20 C 1.0504(5) 0.3782(2) 0.4907(5) 0.0418(11) Uani 1 1 d . .
H20A H 1.004181 0.390563 0.386137 0.063 Uiso 1 1 calc R U
H20B H 1.104397 0.339262 0.492691 0.063 Uiso 1 1 calc R U
H20C H 1.126070 0.409032 0.541920 0.063 Uiso 1 1 calc R U
C21 C 0.8362(5) 0.42491(19) 0.5604(5) 0.0365(9) Uani 1 1 d . .
F1 F 0.7090(3) 0.41444(13) 0.6123(3) 0.0617(9) Uani 1 1 d . .
F2 F 0.9126(3) 0.47197(11) 0.6444(3) 0.0579(8) Uani 1 1 d . .
F3 F 0.7837(3) 0.44579(12) 0.4212(3) 0.0523(7) Uani 1 1 d . .
N1 N 0.9247(3) 0.37203(14) 0.5678(3) 0.0276(7) Uani 1 1 d . .

loop_
_atom_site_aniso_label
_atom_site_aniso_U_11
_atom_site_aniso_U_22
_atom_site_aniso_U_33
_atom_site_aniso_U_23
_atom_site_aniso_U_13
_atom_site_aniso_U_12
C1 0.0217(18) 0.0274(19) 0.039(2) -0.0025(16) 0.0129(16) -0.0001(14)
C2 0.0189(18) 0.044(2) 0.037(2) 0.0006(18) 0.0132(17) 0.0050(15)
C3 0.0157(17) 0.043(2) 0.032(2) -0.0031(17) 0.0088(15) -0.0040(15)
C4 0.0182(17) 0.0292(19) 0.0274(19) -0.0026(15) 0.0069(15) -0.0067(13)
C5 0.0189(17) 0.0309(19) 0.0211(17) 0.0001(14) 0.0088(14) -0.0003(13)
C6 0.0176(17) 0.0244(18) 0.0332(19) 0.0009(15) 0.0111(15) -0.0014(13)
C7 0.0104(15) 0.0316(19) 0.0280(19) 0.0033(14) 0.0057(14) 0.0036(12)
C8 0.0166(17) 0.0256(18) 0.035(2) 0.0002(15) 0.0092(15) 0.0024(13)
C9 0.0186(17) 0.037(2) 0.032(2) -0.0043(16) 0.0111(15) 0.0035(14)
C10 0.0161(17) 0.044(2) 0.0290(19) 0.0031(16) 0.0103(15) -0.0010(14)
C11 0.0176(17) 0.0262(18) 0.036(2) 0.0017(15) 0.0062(15) -0.0027(13)
C12 0.0093(15) 0.0294(18) 0.0261(18) 0.0006(14) 0.0017(14) 0.0004(12)
C13 0.0164(16) 0.0224(18) 0.0327(19) 0.0001(14) 0.0102(15) -0.0005(13)
C14 0.0131(16) 0.0329(19) 0.0245(18) -0.0031(14) 0.0079(14) -0.0013(13)
C15 0.0166(17) 0.033(2) 0.032(2) 0.0021(15) 0.0043(15) -0.0035(14)
C16 0.0156(17) 0.036(2) 0.033(2) 0.0045(16) 0.0046(15) 0.0010(14)
C17 0.0178(17) 0.0292(19) 0.0311(19) -0.0026(15) 0.0079(15) -0.0012(14)
C18 0.0179(17) 0.0280(18) 0.0316(19) -0.0010(15) 0.0064(15) -0.0006(13)
C19 0.0203(17) 0.0312(19) 0.0255(18) -0.0033(15) 0.0065(15) -0.0048(14)
C20 0.028(2) 0.058(3) 0.047(3) 0.009(2) 0.023(2) 0.0050(18)
C21 0.023(2) 0.045(2) 0.044(2) 0.0061(19) 0.0138(18) 0.0026(17)
F1 0.0341(15) 0.079(2) 0.086(2) 0.0218(16) 0.0406(15) 0.0189(13)
F2 0.0673(19) 0.0380(15) 0.0681(19) -0.0073(13) 0.0175(15) 0.0041(13)
F3 0.0382(15) 0.0651(17) 0.0540(17) 0.0225(13) 0.0127(13) 0.0123(12)
N1 0.0199(15) 0.0342(17) 0.0320(17) 0.0032(13) 0.0126(13) -0.0012(12)

loop_
_atom_type_symbol
_atom_type_description
_atom_type_scat_dispersion_real
_atom_type_scat_dispersion_imag
_atom_type_scat_source
C C 0.0033 0.0016 'International Tables Vol C Tables 4.2.6.8 and 6.1.1.4'
H H 0.0000 0.0000 'International Tables Vol C Tables 4.2.6.8 and 6.1.1.4'
F F 0.0171 0.0103 'International Tables Vol C Tables 4.2.6.8 and 6.1.1.4'
N N 0.0061 0.0033 'International Tables Vol C Tables 4.2.6.8 and 6.1.1.4'

loop_
_geom_angle_atom_site_label_1
_geom_angle_atom_site_label_2
_geom_angle_atom_site_label_3
_geom_angle
C2 C1 C14 119.4(3)
C2 C1 H1 120.3
C14 C1 H1 120.3
C3 C2 C1 121.3(3)
C3 C2 H2 119.4
C1 C2 H2 119.4
C2 C3 C4 119.5(3)
C2 C3 H3 120.3
C4 C3 H3 120.3
C5 C4 C3 119.9(3)
C5 C4 H4 120.0
C3 C4 H4 120.0
C4 C5 C14 120.2(3)
C4 C5 C6 126.5(3)
C14 C5 C6 113.3(3)
C7 C6 C5 105.7(3)
C7 C6 C16 107.6(3)
C5 C6 C16 106.7(3)
C7 C6 H6 112.2
C5 C6 H6 112.2
C16 C6 H6 112.2
C8 C7 C12 120.7(3)
C8 C7 C6 124.8(3)
C12 C7 C6 114.5(3)
C7 C8 C9 119.4(3)
C7 C8 H8 120.3
C9 C8 H8 120.3
C10 C9 C8 120.2(3)
C10 C9 H9 119.9
C8 C9 H9 119.9
C9 C10 C11 120.6(3)
C9 C10 H10 119.7
C11 C10 H10 119.7
C12 C11 C10 119.7(3)
C12 C11 H11 120.1
C10 C11 H11 120.1
C11 C12 C7 119.4(3)
C11 C12 C13 127.2(3)
C7 C12 C13 113.3(3)
C17 C13 C12 116.3(3)
C17 C13 C14 112.1(3)
C12 C13 C14 104.4(3)
C17 C13 C15 111.6(3)
C12 C13 C15 105.8(3)
C14 C13 C15 105.8(3)
C1 C14 C5 119.8(3)
C1 C14 C13 125.9(3)
C5 C14 C13 114.3(3)
C16 C15 C13 111.8(3)
C16 C15 H15A 109.3
C13 C15 H15A 109.3
C16 C15 H15B 109.3
C13 C15 H15B 109.3
H15A C15 H15B 107.9
C15 C16 C6 109.3(3)
C15 C16 H16A 109.8
C6 C16 H16A 109.8
C15 C16 H16B 109.8
C6 C16 H16B 109.8
H16A C16 H16B 108.3
C18 C17 C13 117.9(3)
C18 C17 H17A 107.8
C13 C17 H17A 107.8
C18 C17 H17B 107.8
C13 C17 H17B 107.8
H17A C17 H17B 107.2
C19 C18 C17 111.4(3)
C19 C18 H18A 109.3
C17 C18 H18A 109.3
C19 C18 H18B 109.3
C17 C18 H18B 109.3
H18A C18 H18B 108.0
N1 C19 C18 111.1(3)
N1 C19 H19A 109.4
C18 C19 H19A 109.4
N1 C19 H19B 109.4
C18 C19 H19B 109.4
H19A C19 H19B 108.0
N1 C20 H20A 109.5
N1 C20 H20B 109.5
H20A C20 H20B 109.5
N1 C20 H20C 109.5
H20A C20 H20C 109.5
H20B C20 H20C 109.5
F3 C21 F1 107.1(3)
F3 C21 F2 106.2(3)
F1 C21 F2 105.0(3)
F3 C21 N1 112.5(3)
F1 C21 N1 110.3(3)
F2 C21 N1 115.2(3)
C21 N1 C20 112.4(3)
C21 N1 C19 114.6(3)
C20 N1 C19 112.1(3)

loop_
_geom_bond_atom_site_label_1
_geom_bond_atom_site_label_2
_geom_bond_distance
C1 C2 1.398(5)
C1 C14 1.398(5)
C1 H1 0.9500
C2 C3 1.385(5)
C2 H2 0.9500
C3 C4 1.403(5)
C3 H3 0.9500
C4 C5 1.396(5)
C4 H4 0.9500
C5 C14 1.404(5)
C5 C6 1.523(5)
C6 C7 1.513(4)
C6 C16 1.555(5)
C6 H6 1.0000
C7 C8 1.394(5)
C7 C12 1.406(5)
C8 C9 1.401(5)
C8 H8 0.9500
C9 C10 1.384(5)
C9 H9 0.9500
C10 C11 1.402(5)
C10 H10 0.9500
C11 C12 1.395(5)
C11 H11 0.9500
C12 C13 1.539(5)
C13 C17 1.534(5)
C13 C14 1.544(4)
C13 C15 1.562(5)
C15 C16 1.549(5)
C15 H15A 0.9900
C15 H15B 0.9900
C16 H16A 0.9900
C16 H16B 0.9900
C17 C18 1.533(5)
C17 H17A 0.9900
C17 H17B 0.9900
C18 C19 1.529(5)
C18 H18A 0.9900
C18 H18B 0.9900
C19 N1 1.481(5)
C19 H19A 0.9900
C19 H19B 0.9900
C20 N1 1.475(4)
C20 H20A 0.9800
C20 H20B 0.9800
C20 H20C 0.9800
C21 F3 1.327(5)
C21 F1 1.353(4)
C21 F2 1.360(5)
C21 N1 1.394(5)
